data_1530820
loop_
_publ_author_name
'Stahl, K.'
'Kvick, A.'
'Smith, J.V.'

_publ_section_title
;
 A neutron diffraction study of hydrogen positions at 13 K, domain model,
 and chemical composition of staurolite
;
_journal_name_full 'Journal of Solid State Chemistry'
_journal_page_first 362
_journal_page_last 380
_journal_volume 73
_journal_year 1988
_chemical_formula_sum 'Al17.6 Fe3.05 H3.64 Mg0.86 O48 Si7.68 Ti0.15'
_chemical_name_systematic 'Mg0.86 Fe3.05 Ti0.15 H3.64 Al17.6 Si7.68 O48'
_space_group_IT_number 12
_symmetry_space_group_name_Hall '-C 2y'
_symmetry_space_group_name_H-M 'C 1 2/m 1'
_cell_angle_alpha 90
_cell_angle_beta 90.015
_cell_angle_gamma 90
_cell_formula_units_Z 1
_cell_length_a 7.8639
_cell_length_b 16.625
_cell_length_c 5.651
_cell_volume 738.797
_citation_journal_id_ASTM JSSCBI
_cod_data_source_file Stahl_JSSCBI_1988_1643.cif
_cod_data_source_block H3.64Al17.6Fe3.05Mg0.86O48Si7.68Ti0.15
_cod_original_cell_volume 738.7967
_cod_original_formula_sum 'H3.64 Al17.6 Fe3.05 Mg0.86 O48 Si7.68 Ti0.15'
_cod_database_code 1530820

loop_
_symmetry_equiv_pos_as_xyz
x,y,z
-x,y,-z
-x,-y,-z
x,-y,z
x+1/2,y+1/2,z
-x+1/2,y+1/2,-z
-x+1/2,-y+1/2,-z
x+1/2,-y+1/2,z

loop_
_atom_site_label
_atom_site_type_symbol
_atom_site_fract_x
_atom_site_fract_y
_atom_site_fract_z
_atom_site_occupancy
_atom_site_U_iso_or_equiv
Mg1 Mg+2 0.26316 0.41012 0.2505 0.045 0.0
O2 O-2 0.23597 0 0.53375 1 0.0
O1 O-2 0.23504 0 0.96477 1 0.0
Al4 Al+3 0.26316 0.41012 0.2505 0.94 0.0
Al5 Al+3 0 0 0 0.51 0.0
Fe3 Fe+3 0.5 0.17512 0.5 0.015 0.0
Al2 Al+3 0.5 0.17516 0 0.985 0.0
Mg4 Mg+2 0.5 0 0 0.118 0.0
Si1 Si+4 0.13424 0.16611 0.24949 0.96 0.0
O6 O-2 0.02107 0.24924 0.25 1 0.0
Ti2 Ti+4 0 0 0 0.008 0.0
O5 O-2 0.0019 0.08887 0.24858 1 0.0
Mg5 Mg+2 0.5 0 0.5 0.087 0.0
Mg2 Mg+2 0 0 0 0.024 0.0
H1 H+1 0.1264 0 0.4406 0.38 0.0
Mg3 Mg+2 0 0 0.5 0.021 0.0
O7 O-2 0.52685 0.10014 0.24973 1 0.0
O4 O-2 0.25489 0.16143 0.48471 1 0.0
H2 H+1 0.1259 0 0.0587 0.284 0.0
O3 O-2 0.25518 0.16154 0.0151 1 0.0
Ti3 Ti+4 0 0 0.5 0.007 0.0
Al1 Al+3 0.13424 0.16611 0.24949 0.04 0.0
Al6 Al+3 0 0 0.5 0.43 0.0
Al3 Al+3 0.5 0.17512 0.5 0.985 0.0
Fe1 Fe+2 0.39411 0 0.24925 0.732 0.0
H3 H+1 0.2495 0 0.3801 0.116 0.0
Ti1 Ti+4 0.26316 0.41012 0.2505 0.015 0.0
H4 H+1 0.2433 0 0.1235 0.13 0.0
Fe2 Fe+3 0.5 0.17516 0 0.015 0.0
